data_2209776
loop_
_publ_author_name
'Silva, Luiz Everson da'
'Joussef, Antonio Carlos'
'Foro, Sabine'
'Schmidt, Boris'

_publ_section_title
;
 2,2-Dimethyl-5-[(6-methylpyridin-2-ylamino)methylene]-1,3-dioxane-4,6-dione
;
_journal_coeditor_code BT2150
_journal_issue 8
_journal_name_full 'Acta Crystallographica Section E'
_journal_page_first o3477
_journal_page_last o3478
_journal_paper_doi 10.1107/S160053680602842X
_journal_volume 62
_journal_year 2006
_chemical_formula_iupac 'C13 H14 N2 O4'
_chemical_formula_moiety 'C13 H14 N2 O4'
_chemical_formula_sum 'C13 H14 N2 O4'
_chemical_formula_weight 262.26
_chemical_name_systematic
;
5-[(6-Methylpyridin-2-ylamino)methylene]-2,2-dimethyl-1,3-dioxane-4,6-dione
;
_space_group_IT_number 15
_symmetry_cell_setting monoclinic
_symmetry_space_group_name_Hall '-C 2yc'
_symmetry_space_group_name_H-M 'C 1 2/c 1'
_atom_sites_solution_hydrogens geom
_atom_sites_solution_primary direct
_atom_sites_solution_secondary difmap
_audit_creation_method SHELXL97
_cell_angle_alpha 90.00
_cell_angle_beta 91.868(9)
_cell_angle_gamma 90.00
_cell_formula_units_Z 8
_cell_length_a 17.1010(10)
_cell_length_b 7.3540(10)
_cell_length_c 21.375(2)
_cell_measurement_reflns_used 25
_cell_measurement_temperature 299(2)
_cell_measurement_theta_max 17.62
_cell_measurement_theta_min 5.17
_cell_volume 2686.7(5)
_computing_cell_refinement 'CAD-4-PC Software'
_computing_data_collection 'CAD-4-PC Software (Enraf--Nonius, 1996)'
_computing_data_reduction 'REDU4 (Stoe & Cie, 1987)'
_computing_molecular_graphics 'PLATON (Spek, 2003)'
_computing_publication_material SHELXL97
_computing_structure_refinement 'SHELXL97 (Sheldrick, 1997)'
_computing_structure_solution 'SHELXS97 (Sheldrick, 1997)'
_diffrn_ambient_temperature 299(2)
_diffrn_measured_fraction_theta_full 1.000
_diffrn_measured_fraction_theta_max 1.000
_diffrn_measurement_device_type 'Enraf--Nonius CAD-4'
_diffrn_measurement_method \w/2\q
_diffrn_radiation_monochromator graphite
_diffrn_radiation_source 'fine-focus sealed tube'
_diffrn_radiation_type CuK\a
_diffrn_radiation_wavelength 1.54180
_diffrn_reflns_av_R_equivalents 0.0173
_diffrn_reflns_av_sigmaI/netI 0.0259
_diffrn_reflns_limit_h_max 5
_diffrn_reflns_limit_h_min -20
_diffrn_reflns_limit_k_max 0
_diffrn_reflns_limit_k_min -8
_diffrn_reflns_limit_l_max 25
_diffrn_reflns_limit_l_min -25
_diffrn_reflns_number 3300
_diffrn_reflns_theta_full 66.90
_diffrn_reflns_theta_max 66.90
_diffrn_reflns_theta_min 4.14
_diffrn_standards_decay_% 1.0
_diffrn_standards_interval_time 120
_diffrn_standards_number 3
_exptl_absorpt_coefficient_mu 0.816
_exptl_absorpt_correction_type none
_exptl_crystal_colour colourless
_exptl_crystal_density_diffrn 1.297
_exptl_crystal_density_method 'not measured'
_exptl_crystal_description needle
_exptl_crystal_F_000 1104
_exptl_crystal_size_max 0.50
_exptl_crystal_size_mid 0.10
_exptl_crystal_size_min 0.08
_refine_diff_density_max 0.175
_refine_diff_density_min -0.221
_refine_ls_extinction_coef 0.0045(3)
_refine_ls_extinction_expression Fc^*^=kFc[1+0.001xFc^2^\l^3^/sin(2\q)]^-1/4^
_refine_ls_extinction_method 'SHELXL97 (Sheldrick, 1997)'
_refine_ls_goodness_of_fit_ref 1.065
_refine_ls_hydrogen_treatment constr
_refine_ls_matrix_type full
_refine_ls_number_parameters 176
_refine_ls_number_reflns 2394
_refine_ls_number_restraints 0
_refine_ls_restrained_S_all 1.065
_refine_ls_R_factor_all 0.0595
_refine_ls_R_factor_gt 0.0449
_refine_ls_shift/su_max 0.040
_refine_ls_shift/su_mean 0.001
_refine_ls_structure_factor_coef Fsqd
_refine_ls_weighting_details 'calc w = 1/[\s^2^(Fo^2^)+(0.0788P)^2^+0.4614P] where P=(Fo^2^+2Fc^2^)/3'
_refine_ls_weighting_scheme calc
_refine_ls_wR_factor_gt 0.1182
_refine_ls_wR_factor_ref 0.1287
_reflns_number_gt 1901
_reflns_number_total 2394
_reflns_threshold_expression I>2\s(I)
_cod_data_source_file bt2150.cif
_cod_data_source_block I
_cod_original_sg_symbol_H-M 'C 2/c'
_cod_database_code 2209776
_cod_database_fobs_code 2209776

loop_
_symmetry_equiv_pos_as_xyz
'x, y, z'
'-x, y, -z+1/2'
'x+1/2, y+1/2, z'
'-x+1/2, y+1/2, -z+1/2'
'-x, -y, -z'
'x, -y, z-1/2'
'-x+1/2, -y+1/2, -z'
'x+1/2, -y+1/2, z-1/2'

loop_
_atom_site_type_symbol
_atom_site_label
_atom_site_fract_x
_atom_site_fract_y
_atom_site_fract_z
_atom_site_U_iso_or_equiv
_atom_site_adp_type
_atom_site_calc_flag
_atom_site_refinement_flags
_atom_site_occupancy
O O1 0.14519(7) 0.85371(15) 0.21935(5) 0.0520(3) Uani d . 1
O O2 0.07549(7) 1.06907(15) 0.15870(5) 0.0472(3) Uani d . 1
O O3 0.16740(11) 0.57687(18) 0.18520(7) 0.0864(6) Uani d . 1
O O4 0.02914(8) 1.00502(16) 0.06353(5) 0.0573(4) Uani d . 1
N N1 0.12356(8) 0.40659(18) -0.02682(6) 0.0474(4) Uani d . 1
N N2 0.07897(8) 0.68765(17) 0.00771(6) 0.0458(4) Uani d . 1
H H2N 0.0534 0.7863 0.0001 0.055 Uiso calc R 1
C C1 0.08430(9) 0.5576(2) -0.04122(7) 0.0433(4) Uani d . 1
C C2 0.04955(11) 0.5945(2) -0.09877(8) 0.0545(5) Uani d . 1
H H2 0.0228 0.7027 -0.1065 0.065 Uiso calc R 1
C C3 0.05624(12) 0.4635(3) -0.14454(8) 0.0599(5) Uani d . 1
H H3 0.0338 0.4820 -0.1843 0.072 Uiso calc R 1
C C4 0.09619(11) 0.3056(3) -0.13106(9) 0.0576(5) Uani d . 1
H H4 0.1011 0.2165 -0.1616 0.069 Uiso calc R 1
C C5 0.12906(10) 0.2799(2) -0.07178(8) 0.0508(4) Uani d . 1
C C6 0.11099(10) 0.6655(2) 0.06397(8) 0.0458(4) Uani d . 1
H H6 0.1370 0.5562 0.0714 0.055 Uiso calc R 1
C C7 0.11024(9) 0.7860(2) 0.11295(7) 0.0425(4) Uani d . 1
C C8 0.14381(11) 0.7275(2) 0.17272(8) 0.0525(5) Uani d . 1
C C9 0.14081(10) 1.0427(2) 0.20170(7) 0.0438(4) Uani d . 1
C C10 0.06979(9) 0.9580(2) 0.10813(7) 0.0417(4) Uani d . 1
C C11 0.17319(13) 0.1101(3) -0.05424(11) 0.0717(6) Uani d . 1
H H11A 0.2276 0.1385 -0.0476 0.108 Uiso calc PR 0.50
H H11B 0.1672 0.0225 -0.0874 0.108 Uiso calc PR 0.50
H H11C 0.1529 0.0606 -0.0165 0.108 Uiso calc PR 0.50
H H11D 0.1376 0.0093 -0.0534 0.108 Uiso calc PR 0.50
H H11E 0.1980 0.1252 -0.0136 0.108 Uiso calc PR 0.50
H H11F 0.2123 0.0871 -0.0845 0.108 Uiso calc PR 0.50
C C12 0.12296(12) 1.1473(3) 0.25979(8) 0.0605(5) Uani d . 1
H H12A 0.1184 1.2743 0.2499 0.091 Uiso calc R 1
H H12B 0.1644 1.1300 0.2906 0.091 Uiso calc R 1
H H12C 0.0746 1.1047 0.2761 0.091 Uiso calc R 1
C C13 0.21556(11) 1.1022(3) 0.17316(9) 0.0611(5) Uani d . 1
H H13A 0.2584 1.0829 0.2026 0.092 Uiso calc R 1
H H13B 0.2123 1.2290 0.1627 0.092 Uiso calc R 1
H H13C 0.2239 1.0327 0.1359 0.092 Uiso calc R 1

loop_
_atom_site_aniso_label
_atom_site_aniso_U_11
_atom_site_aniso_U_22
_atom_site_aniso_U_33
_atom_site_aniso_U_12
_atom_site_aniso_U_13
_atom_site_aniso_U_23
O1 0.0781(8) 0.0331(6) 0.0439(6) 0.0000(6) -0.0107(5) 0.0058(5)
O2 0.0578(7) 0.0362(6) 0.0469(6) 0.0094(5) -0.0083(5) -0.0043(5)
O3 0.1409(14) 0.0345(7) 0.0807(10) 0.0192(8) -0.0449(10) 0.0026(7)
O4 0.0758(8) 0.0438(7) 0.0509(6) 0.0158(6) -0.0195(6) -0.0002(5)
N1 0.0543(8) 0.0340(7) 0.0540(8) 0.0009(6) 0.0021(6) -0.0029(6)
N2 0.0586(8) 0.0291(7) 0.0495(8) 0.0034(6) -0.0041(6) -0.0021(6)
C1 0.0508(9) 0.0302(8) 0.0490(9) -0.0026(7) 0.0029(7) -0.0016(6)
C2 0.0713(12) 0.0401(9) 0.0516(9) 0.0010(8) -0.0046(8) 0.0004(7)
C3 0.0773(12) 0.0550(11) 0.0473(10) -0.0069(10) -0.0020(9) -0.0018(8)
C4 0.0699(12) 0.0471(10) 0.0564(10) -0.0101(9) 0.0112(9) -0.0141(8)
C5 0.0565(10) 0.0344(9) 0.0621(10) -0.0044(7) 0.0112(8) -0.0073(7)
C6 0.0542(9) 0.0297(8) 0.0532(9) 0.0007(7) -0.0042(7) 0.0005(7)
C7 0.0499(9) 0.0292(8) 0.0480(9) 0.0008(6) -0.0059(7) 0.0015(6)
C8 0.0711(11) 0.0314(8) 0.0539(10) 0.0012(8) -0.0136(8) 0.0040(7)
C9 0.0575(10) 0.0297(8) 0.0437(8) 0.0002(7) -0.0073(7) 0.0027(6)
C10 0.0494(9) 0.0341(8) 0.0412(8) -0.0001(7) -0.0039(7) 0.0009(6)
C11 0.0855(14) 0.0397(10) 0.0901(15) 0.0107(10) 0.0074(12) -0.0094(10)
C12 0.0824(13) 0.0499(11) 0.0488(10) 0.0039(9) -0.0065(9) -0.0080(8)
C13 0.0640(12) 0.0544(11) 0.0647(11) -0.0140(9) -0.0009(9) -0.0033(9)

loop_
_atom_type_symbol
_atom_type_description
_atom_type_scat_dispersion_real
_atom_type_scat_dispersion_imag
_atom_type_scat_source
C C 0.0181 0.0091 'International Tables Vol C Tables 4.2.6.8 and 6.1.1.4'
H H 0.0000 0.0000 'International Tables Vol C Tables 4.2.6.8 and 6.1.1.4'
N N 0.0311 0.0180 'International Tables Vol C Tables 4.2.6.8 and 6.1.1.4'
O O 0.0492 0.0322 'International Tables Vol C Tables 4.2.6.8 and 6.1.1.4'

loop_
_geom_angle_atom_site_label_1
_geom_angle_atom_site_label_2
_geom_angle_atom_site_label_3
_geom_angle
C8 O1 C9 117.79(12)
C10 O2 C9 117.60(12)
C1 N1 C5 117.40(14)
C6 N2 C1 123.67(14)
C6 N2 H2N 118.2
C1 N2 H2N 118.2
N1 C1 C2 124.93(15)
N1 C1 N2 115.83(14)
C2 C1 N2 119.24(15)
C1 C2 C3 116.91(17)
C1 C2 H2 121.5
C3 C2 H2 121.5
C4 C3 C2 119.58(17)
C4 C3 H3 120.2
C2 C3 H3 120.2
C3 C4 C5 119.51(16)
C3 C4 H4 120.2
C5 C4 H4 120.2
N1 C5 C4 121.67(16)
N1 C5 C11 116.39(16)
C4 C5 C11 121.94(16)
N2 C6 C7 127.16(15)
N2 C6 H6 116.4
C7 C6 H6 116.4
C6 C7 C10 121.85(14)
C6 C7 C8 117.89(14)
C10 C7 C8 119.89(14)
O3 C8 O1 117.82(15)
O3 C8 C7 126.01(16)
O1 C8 C7 116.11(14)
O2 C9 O1 109.27(12)
O2 C9 C12 106.58(13)
O1 C9 C12 106.75(13)
O2 C9 C13 110.85(13)
O1 C9 C13 110.48(14)
C12 C9 C13 112.73(15)
O4 C10 O2 118.68(14)
O4 C10 C7 124.57(14)
O2 C10 C7 116.68(13)
C5 C11 H11A 109.5
C5 C11 H11B 109.5
H11A C11 H11B 109.5
C5 C11 H11C 109.5
H11A C11 H11C 109.5
H11B C11 H11C 109.5
C5 C11 H11D 109.5
H11A C11 H11D 141.1
H11B C11 H11D 56.3
H11C C11 H11D 56.3
C5 C11 H11E 109.5
H11A C11 H11E 56.3
H11B C11 H11E 141.1
H11C C11 H11E 56.3
H11D C11 H11E 109.5
C5 C11 H11F 109.5
H11A C11 H11F 56.3
H11B C11 H11F 56.3
H11C C11 H11F 141.1
H11D C11 H11F 109.5
H11E C11 H11F 109.5
C9 C12 H12A 109.5
C9 C12 H12B 109.5
H12A C12 H12B 109.5
C9 C12 H12C 109.5
H12A C12 H12C 109.5
H12B C12 H12C 109.5
C9 C13 H13A 109.5
C9 C13 H13B 109.5
H13A C13 H13B 109.5
C9 C13 H13C 109.5
H13A C13 H13C 109.5
H13B C13 H13C 109.5

loop_
_geom_bond_atom_site_label_1
_geom_bond_atom_site_label_2
_geom_bond_distance
_geom_bond_publ_flag
O1 C8 1.361(2) ?
O1 C9 1.4417(18) ?
O2 C10 1.3558(18) ?
O2 C9 1.4364(19) ?
O3 C8 1.206(2) ?
O4 C10 1.2117(18) ?
N1 C1 1.328(2) y
N1 C5 1.344(2) y
N2 C6 1.315(2) ?
N2 C1 1.423(2) y
N2 H2N 0.8600 ?
C1 C2 1.376(2) ?
C2 C3 1.381(2) ?
C2 H2 0.9300 ?
C3 C4 1.373(3) ?
C3 H3 0.9300 ?
C4 C5 1.382(3) ?
C4 H4 0.9300 ?
C5 C11 1.500(3) ?
C6 C7 1.372(2) y
C6 H6 0.9300 ?
C7 C10 1.444(2) ?
C7 C8 1.449(2) ?
C9 C12 1.500(2) ?
C9 C13 1.499(3) ?
C11 H11A 0.9600 ?
C11 H11B 0.9600 ?
C11 H11C 0.9600 ?
C11 H11D 0.9600 ?
C11 H11E 0.9600 ?
C11 H11F 0.9600 ?
C12 H12A 0.9600 ?
C12 H12B 0.9600 ?
C12 H12C 0.9600 ?
C13 H13A 0.9600 ?
C13 H13B 0.9600 ?
C13 H13C 0.9600 ?

loop_
_geom_hbond_atom_site_label_D
_geom_hbond_atom_site_label_H
_geom_hbond_atom_site_label_A
_geom_hbond_site_symmetry_A
_geom_hbond_distance_DH
_geom_hbond_distance_HA
_geom_hbond_distance_DA
_geom_hbond_angle_DHA
N2 H2N O4 . 0.86 2.15 2.7683(18) 128.1
N2 H2N O4 5_575 0.86 2.46 3.2652(18) 155.4
C2 H2 O4 5_575 0.93 2.51 3.335(2) 147.7

loop_
_geom_torsion_atom_site_label_1
_geom_torsion_atom_site_label_2
_geom_torsion_atom_site_label_3
_geom_torsion_atom_site_label_4
_geom_torsion
_geom_torsion_publ_flag
C5 N1 C1 C2 -0.6(3) ?
C5 N1 C1 N2 179.34(14) ?
C6 N2 C1 N1 0.9(2) ?
C6 N2 C1 C2 -179.19(16) ?
N1 C1 C2 C3 0.2(3) ?
N2 C1 C2 C3 -179.79(15) ?
C1 C2 C3 C4 0.1(3) ?
C2 C3 C4 C5 0.1(3) ?
C1 N1 C5 C4 0.8(2) ?
C1 N1 C5 C11 -179.58(16) ?
C3 C4 C5 N1 -0.6(3) ?
C3 C4 C5 C11 179.84(18) ?
C1 N2 C6 C7 178.15(15) y
N2 C6 C7 C10 2.0(3) ?
N2 C6 C7 C8 174.99(17) ?
C9 O1 C8 O3 161.11(18) ?
C9 O1 C8 C7 -21.7(2) ?
C6 C7 C8 O3 -6.0(3) ?
C10 C7 C8 O3 167.1(2) ?
C6 C7 C8 O1 177.10(15) ?
C10 C7 C8 O1 -9.7(2) ?
C10 O2 C9 O1 -51.27(17) ?
C10 O2 C9 C12 -166.27(14) ?
C10 O2 C9 C13 70.72(17) ?
C8 O1 C9 O2 51.04(19) ?
C8 O1 C9 C12 165.94(15) ?
C8 O1 C9 C13 -71.17(19) ?
C9 O2 C10 O4 -160.70(14) ?
C9 O2 C10 C7 22.32(19) ?
C6 C7 C10 O4 5.6(3) ?
C8 C7 C10 O4 -167.27(16) ?
C6 C7 C10 O2 -177.60(14) ?
C8 C7 C10 O2 9.5(2) ?
